data_1562375
loop_
_publ_author_name
'Hu, Yajing'
'Yao, Yang-Rong'
'Liu, Xuechen'
'Yu, Ao'
'Xie, Xiao-Ming'
'Abella, Laura'
'Rodriguez-Fortea, Antonio'
'Poblet, Josep M.'
'Akasaka, Takeshi'
'Peng, Ping'
'Zhang, Qianyan'
'Xie, Su-Yuan'
'Li, Fang-Fang'
'Lu, Xing'

_publ_section_title
;
 Unexpected Formation of 1,2- and 1,4-Bismethoxyl Sc3N@Ih-C80 Derivatives
 via Regioselective Anion Addition: Unambiguous Structural Identification
 and Mechanism Study
;
_journal_name_full 'Chemical Science'
_journal_paper_doi 10.1039/D1SC01178B
_journal_year 2021
_chemical_formula_moiety 'C14 H8 O2'
_chemical_formula_sum 'C14 H8 O2'
_chemical_formula_weight 208.20
_chemical_name_common Anthraquinone
_chemical_name_systematic 9,10-Anthracenedione
_space_group_crystal_system monoclinic
_space_group_IT_number 14
_space_group_name_Hall '-P 2ybc'
_space_group_name_H-M_alt 'P 1 21/c 1'
_atom_sites_solution_hydrogens geom
_audit_creation_date 2021-03-31
_audit_creation_method
;
Olex2 1.3-alpha
(compiled 2019.09.11 svn.r3662 for OlexSys, GUI svn.r5938)
;
_audit_update_record
;
2021-04-06 deposited with the CCDC.	2021-05-03 downloaded from the CCDC.
;
_cell_angle_alpha 90
_cell_angle_beta 102.696(6)
_cell_angle_gamma 90
_cell_formula_units_Z 2
_cell_length_a 7.8662(4)
_cell_length_b 3.9660(3)
_cell_length_c 15.7823(11)
_cell_measurement_reflns_used 1235
_cell_measurement_temperature 298
_cell_measurement_theta_max 29.0856
_cell_measurement_theta_min 3.2094
_cell_volume 480.33(6)
_computing_cell_refinement
;
CrysAlisPro, Agilent Technologies,
Version 1.171.36.21 (release 14-08-2012 CrysAlis171 .NET)
(compiled Sep 14 2012,17:21:16)
;
_computing_data_collection
;
CrysAlisPro, Agilent Technologies,
Version 1.171.36.21 (release 14-08-2012 CrysAlis171 .NET)
(compiled Sep 14 2012,17:21:16)
;
_computing_data_reduction
;
CrysAlisPro, Agilent Technologies,
Version 1.171.36.21 (release 14-08-2012 CrysAlis171 .NET)
(compiled Sep 14 2012,17:21:16)
;
_computing_molecular_graphics 'Olex2 1.3-alpha (Dolomanov et al., 2009)'
_computing_publication_material 'Olex2 1.3-alpha (Dolomanov et al., 2009)'
_computing_structure_refinement 'ShelXL 2018/3 (Sheldrick, 2015)'
_computing_structure_solution 'ShelXS n/a (Sheldrick, 2008)'
_diffrn_ambient_temperature 298.00(2)
_diffrn_detector_area_resol_mean 15.9821
_diffrn_measured_fraction_theta_full 0.998
_diffrn_measured_fraction_theta_max 0.904
_diffrn_measurement_details
;
#__ type_ start__ end____ width___ exp.time_
  1 omega  -28.00   45.00   1.0000   12.0000
omega____ theta____ kappa____ phi______ frames
    -      -16.9491   77.0000  -60.0000 73

#__ type_ start__ end____ width___ exp.time_
  2 omega  -47.00   44.00   1.0000   12.0000
omega____ theta____ kappa____ phi______ frames
    -      -16.9491   77.0000  -90.0000 91

#__ type_ start__ end____ width___ exp.time_
  3 omega  -47.00   47.00   1.0000   12.0000
omega____ theta____ kappa____ phi______ frames
    -      -16.9491   77.0000   30.0000 94

#__ type_ start__ end____ width___ exp.time_
  4 omega   -9.00   82.00   1.0000   12.0000
omega____ theta____ kappa____ phi______ frames
    -       19.6835   77.0000 -180.0000 91

#__ type_ start__ end____ width___ exp.time_
  5 omega   -3.00   24.00   1.0000   12.0000
omega____ theta____ kappa____ phi______ frames
    -       19.6835   77.0000  150.0000 27

#__ type_ start__ end____ width___ exp.time_
  6 omega  -78.00  -31.00   1.0000   12.0000
omega____ theta____ kappa____ phi______ frames
    -      -16.9491  131.0000   90.0000 47

#__ type_ start__ end____ width___ exp.time_
  7 omega  -90.00   27.00   1.0000   12.0000
omega____ theta____ kappa____ phi______ frames
    -      -16.9491  -19.0000  -90.0000 117
;
_diffrn_measurement_device_type 'Xcalibur, Eos'
_diffrn_measurement_method '\w scans'
_diffrn_radiation_type MoK\a
_diffrn_radiation_wavelength 0.71073
_diffrn_reflns_av_R_equivalents 0.0283
_diffrn_reflns_av_unetI/netI 0.0253
_diffrn_reflns_Laue_measured_fraction_full 0.998
_diffrn_reflns_Laue_measured_fraction_max 0.904
_diffrn_reflns_limit_h_max 10
_diffrn_reflns_limit_h_min -10
_diffrn_reflns_limit_k_max 5
_diffrn_reflns_limit_k_min -5
_diffrn_reflns_limit_l_max 20
_diffrn_reflns_limit_l_min -20
_diffrn_reflns_number 4877
_diffrn_reflns_point_group_measured_fraction_full 0.998
_diffrn_reflns_point_group_measured_fraction_max 0.904
_diffrn_reflns_theta_full 25.000
_diffrn_reflns_theta_max 29.150
_diffrn_reflns_theta_min 3.311
_exptl_absorpt_coefficient_mu 0.096
_exptl_absorpt_correction_T_max 1.00000
_exptl_absorpt_correction_T_min 0.67900
_exptl_absorpt_correction_type multi-scan
_exptl_absorpt_process_details
;
CrysAlisPro, Agilent Technologies,
Version 1.171.36.21 (release 14-08-2012 CrysAlis171 .NET)
(compiled Sep 14 2012,17:21:16)
Empirical absorption correction using spherical harmonics,
 implemented in SCALE3 ABSPACK scaling algorithm.
;
_exptl_crystal_colour yellow
_exptl_crystal_colour_primary yellow
_exptl_crystal_density_diffrn 1.440
_exptl_crystal_description block
_exptl_crystal_F_000 216
_exptl_crystal_size_max 0.62
_exptl_crystal_size_mid 0.26
_exptl_crystal_size_min 0.16
_refine_diff_density_max 0.119
_refine_diff_density_min -0.182
_refine_diff_density_rms 0.041
_refine_ls_extinction_method none
_refine_ls_goodness_of_fit_ref 1.046
_refine_ls_hydrogen_treatment constr
_refine_ls_matrix_type full
_refine_ls_number_parameters 73
_refine_ls_number_reflns 1172
_refine_ls_number_restraints 0
_refine_ls_restrained_S_all 1.046
_refine_ls_R_factor_all 0.0724
_refine_ls_R_factor_gt 0.0467
_refine_ls_shift/su_max 0.000
_refine_ls_shift/su_mean 0.000
_refine_ls_structure_factor_coef Fsqd
_refine_ls_weighting_details 'w=1/[\s^2^(Fo^2^)+(0.0662P)^2^+0.0511P] where P=(Fo^2^+2Fc^2^)/3'
_refine_ls_weighting_scheme calc
_refine_ls_wR_factor_gt 0.1153
_refine_ls_wR_factor_ref 0.1374
_reflns_Friedel_coverage 0.000
_reflns_number_gt 822
_reflns_number_total 1172
_reflns_threshold_expression 'I > 2\s(I)'
_cod_data_source_file d1sc01178b2.cif
_cod_data_source_block anthraquinone-298k
_cod_original_cell_volume 480.32(6)
_cod_database_code 1562375
_shelx_shelxl_version_number 2018/3
_shelx_space_group_comment
;
The symmetry employed for this shelxl refinement is uniquely defined
by the following loop, which should always be used as a source of
symmetry information in preference to the above space-group names.
They are only intended as comments.
;
_shelx_estimated_absorpt_t_max 0.985
_shelx_estimated_absorpt_t_min 0.943
_olex2_refinement_description
;
1. Fixed Uiso
 At 1.2 times of:
  All C(H) groups
2.a Aromatic/amide H refined with riding coordinates:
 C5(H5), C3(H3), C6(H6), C4(H4)
;
_olex2_submission_special_instructions 'No special instructions were received'

loop_
_space_group_symop_operation_xyz
'x, y, z'
'-x, y+1/2, -z+1/2'
'-x, -y, -z'
'x, -y-1/2, z-1/2'

loop_
_atom_site_label
_atom_site_type_symbol
_atom_site_fract_x
_atom_site_fract_y
_atom_site_fract_z
_atom_site_U_iso_or_equiv
_atom_site_adp_type
_atom_site_occupancy
_atom_site_site_symmetry_order
_atom_site_calc_flag
_atom_site_refinement_flags_posn
_atom_site_refinement_flags_adp
_atom_site_refinement_flags_occupancy
_atom_site_disorder_assembly
_atom_site_disorder_group
C2 C 0.43734(16) 0.6529(3) 0.41522(9) 0.0412(4) Uani 1 1 d . . . . .
C7 C 0.32641(16) 0.6397(3) 0.47346(9) 0.0411(4) Uani 1 1 d . . . . .
C1 C 0.61615(17) 0.5123(4) 0.43962(9) 0.0458(4) Uani 1 1 d . . . . .
C5 C 0.10210(19) 0.9135(4) 0.36768(11) 0.0579(5) Uani 1 1 d . . . . .
H5 H -0.010004 1.001381 0.351753 0.070 Uiso 1 1 calc R U . . .
O1 O 0.71291(15) 0.5222(4) 0.38880(8) 0.0747(5) Uani 1 1 d . . . . .
C3 C 0.3780(2) 0.7973(4) 0.33397(10) 0.0522(4) Uani 1 1 d . . . . .
H3 H 0.451187 0.807553 0.295114 0.063 Uiso 1 1 calc R U . . .
C6 C 0.15880(18) 0.7712(4) 0.44841(10) 0.0509(4) Uani 1 1 d . . . . .
H6 H 0.084340 0.762748 0.486703 0.061 Uiso 1 1 calc R U . . .
C4 C 0.2112(2) 0.9260(4) 0.31036(11) 0.0579(5) Uani 1 1 d . . . . .
H4 H 0.172367 1.021198 0.255673 0.069 Uiso 1 1 calc R U . . .

loop_
_atom_site_aniso_label
_atom_site_aniso_U_11
_atom_site_aniso_U_22
_atom_site_aniso_U_33
_atom_site_aniso_U_23
_atom_site_aniso_U_13
_atom_site_aniso_U_12
C2 0.0437(8) 0.0424(7) 0.0376(8) -0.0045(6) 0.0087(6) -0.0036(5)
C7 0.0384(7) 0.0428(8) 0.0427(8) -0.0057(6) 0.0102(6) -0.0041(5)
C1 0.0429(7) 0.0540(9) 0.0435(9) -0.0041(6) 0.0160(6) -0.0035(6)
C5 0.0463(8) 0.0551(10) 0.0660(11) -0.0036(8) -0.0016(7) 0.0041(7)
O1 0.0583(7) 0.1163(11) 0.0582(8) 0.0143(7) 0.0318(6) 0.0127(7)
C3 0.0609(9) 0.0545(9) 0.0422(9) -0.0007(7) 0.0133(7) -0.0022(7)
C6 0.0415(8) 0.0528(9) 0.0586(10) -0.0047(7) 0.0114(6) 0.0015(6)
C4 0.0648(10) 0.0553(9) 0.0468(10) 0.0015(7) -0.0025(7) 0.0023(7)

loop_
_atom_type_symbol
_atom_type_description
_atom_type_scat_dispersion_real
_atom_type_scat_dispersion_imag
_atom_type_scat_source
C C 0.0033 0.0016 'International Tables Vol C Tables 4.2.6.8 and 6.1.1.4'
H H 0.0000 0.0000 'International Tables Vol C Tables 4.2.6.8 and 6.1.1.4'
O O 0.0106 0.0060 'International Tables Vol C Tables 4.2.6.8 and 6.1.1.4'

loop_
_geom_angle_atom_site_label_1
_geom_angle_atom_site_label_2
_geom_angle_atom_site_label_3
_geom_angle
_geom_angle_site_symmetry_1
_geom_angle_site_symmetry_3
_geom_angle_publ_flag
C7 C2 C1 120.51(12) . . ?
C3 C2 C7 119.33(13) . . ?
C3 C2 C1 120.16(13) . . ?
C2 C7 C1 121.18(12) . 3_666 ?
C6 C7 C2 119.18(14) . . ?
C6 C7 C1 119.63(13) . 3_666 ?
C7 C1 C2 118.31(11) 3_666 . ?
O1 C1 C2 120.63(14) . . ?
O1 C1 C7 121.06(13) . 3_666 ?
C6 C5 H5 120.0 . . ?
C6 C5 C4 120.08(14) . . ?
C4 C5 H5 120.0 . . ?
C2 C3 H3 119.7 . . ?
C4 C3 C2 120.58(15) . . ?
C4 C3 H3 119.7 . . ?
C7 C6 H6 119.6 . . ?
C5 C6 C7 120.72(14) . . ?
C5 C6 H6 119.6 . . ?
C5 C4 C3 120.10(15) . . ?
C5 C4 H4 119.9 . . ?
C3 C4 H4 119.9 . . ?

loop_
_geom_bond_atom_site_label_1
_geom_bond_atom_site_label_2
_geom_bond_distance
_geom_bond_site_symmetry_2
_geom_bond_publ_flag
C2 C7 1.4005(18) . ?
C2 C1 1.483(2) . ?
C2 C3 1.388(2) . ?
C7 C1 1.475(2) 3_666 ?
C7 C6 1.3920(19) . ?
C1 O1 1.2217(16) . ?
C5 H5 0.9300 . ?
C5 C6 1.375(2) . ?
C5 C4 1.378(2) . ?
C3 H3 0.9300 . ?
C3 C4 1.380(2) . ?
C6 H6 0.9300 . ?
C4 H4 0.9300 . ?

loop_
_geom_torsion_atom_site_label_1
_geom_torsion_atom_site_label_2
_geom_torsion_atom_site_label_3
_geom_torsion_atom_site_label_4
_geom_torsion
_geom_torsion_site_symmetry_1
_geom_torsion_site_symmetry_2
_geom_torsion_site_symmetry_3
_geom_torsion_site_symmetry_4
_geom_torsion_publ_flag
C2 C7 C6 C5 -0.2(2) . . . . ?
C2 C3 C4 C5 0.3(2) . . . . ?
C7 C2 C1 C7 -0.2(2) . . . 3_666 ?
C7 C2 C1 O1 179.70(13) . . . . ?
C7 C2 C3 C4 -0.2(2) . . . . ?
C1 C2 C7 C1 0.2(2) . . . 3_666 ?
C1 C2 C7 C6 -179.46(12) . . . . ?
C1 C2 C3 C4 179.37(13) . . . . ?
C1 C7 C6 C5 -179.86(13) 3_666 . . . ?
C3 C2 C7 C1 179.84(13) . . . 3_666 ?
C3 C2 C7 C6 0.2(2) . . . . ?
C3 C2 C1 C7 -179.84(12) . . . 3_666 ?
C3 C2 C1 O1 0.1(2) . . . . ?
C6 C5 C4 C3 -0.3(2) . . . . ?
C4 C5 C6 C7 0.3(2) . . . . ?
